data_4350231
loop_
_publ_author_name
'Peng, Rong'
'Li, Dan'
'Wu, Tao'
'Zhou, Xiao-Ping'
'Ng, Seik Weng'

_publ_section_title
;
 Increasing structure dimensionality of copper(I) complexes by varying the
 flexible thioether ligand geometry and counteranions.
;
_journal_issue 10
_journal_name_full 'Inorganic chemistry'
_journal_page_first 4035
_journal_page_last 4046
_journal_paper_doi 10.1021/ic060074x
_journal_volume 45
_journal_year 2006
_chemical_formula_moiety '[Cu2(C16H14N4S2)I2]n'
_chemical_formula_sum 'C8 H7 Cu I N2 S'
_chemical_formula_weight 353.66
_space_group_IT_number 14
_space_group_name_Hall '-P 2ybc'
_space_group_name_H-M_alt 'P 1 21/c 1'
_symmetry_cell_setting monoclinic
_symmetry_space_group_name_H-M 'P 1 21/c 1'
_atom_sites_solution_hydrogens geom
_atom_sites_solution_primary direct
_atom_sites_solution_secondary difmap
_audit_creation_method SHELXL-97
_cell_angle_alpha 90.00
_cell_angle_beta 93.384(2)
_cell_angle_gamma 90.00
_cell_formula_units_Z 4
_cell_length_a 4.3816(5)
_cell_length_b 16.8590(19)
_cell_length_c 13.1538(14)
_cell_measurement_reflns_used 5913
_cell_measurement_temperature 293(2)
_cell_measurement_theta_max 27.89
_cell_measurement_theta_min 1.97
_cell_volume 969.97(19)
_computing_structure_refinement 'SHELXL-97 (Sheldrick, 1997)'
_computing_structure_solution 'SHELXS-97 (Sheldrick, 1990)'
_diffrn_ambient_temperature 293(2)
_diffrn_measured_fraction_theta_full 0.962
_diffrn_measured_fraction_theta_max 0.962
_diffrn_radiation_monochromator graphite
_diffrn_radiation_source 'fine-focus sealed tube'
_diffrn_radiation_type MoK\a
_diffrn_radiation_wavelength 0.71073
_diffrn_reflns_av_R_equivalents 0.0239
_diffrn_reflns_av_sigmaI/netI 0.0314
_diffrn_reflns_limit_h_max 5
_diffrn_reflns_limit_h_min -5
_diffrn_reflns_limit_k_max 22
_diffrn_reflns_limit_k_min -17
_diffrn_reflns_limit_l_max 17
_diffrn_reflns_limit_l_min -15
_diffrn_reflns_number 5913
_diffrn_reflns_theta_full 27.89
_diffrn_reflns_theta_max 27.89
_diffrn_reflns_theta_min 1.97
_exptl_absorpt_coefficient_mu 5.599
_exptl_absorpt_correction_type sadabs
_exptl_crystal_colour pale-yellow
_exptl_crystal_density_diffrn 2.422
_exptl_crystal_density_method 'not measured'
_exptl_crystal_description plate
_exptl_crystal_F_000 668
_exptl_crystal_size_max 0.23
_exptl_crystal_size_mid 0.14
_exptl_crystal_size_min 0.04
_refine_diff_density_max 1.128
_refine_diff_density_min -0.861
_refine_diff_density_rms 0.143
_refine_ls_extinction_method none
_refine_ls_goodness_of_fit_ref 1.057
_refine_ls_hydrogen_treatment mixed
_refine_ls_matrix_type full
_refine_ls_number_parameters 118
_refine_ls_number_reflns 2223
_refine_ls_number_restraints 0
_refine_ls_restrained_S_all 1.057
_refine_ls_R_factor_all 0.0389
_refine_ls_R_factor_gt 0.0322
_refine_ls_shift/su_max 0.001
_refine_ls_shift/su_mean 0.000
_refine_ls_structure_factor_coef Fsqd
_refine_ls_weighting_details 'calc w=1/[\s^2^(Fo^2^)+(0.0469P)^2^+0.0000P] where P=(Fo^2^+2Fc^2^)/3'
_refine_ls_weighting_scheme calc
_refine_ls_wR_factor_gt 0.0768
_refine_ls_wR_factor_ref 0.0798
_reflns_number_gt 1922
_reflns_number_total 2223
_reflns_threshold_expression >2sigma(I)
_cod_data_source_file ic060074xrom20060115_103604.cif
_cod_data_source_block Complex_8
_cod_original_sg_symbol_H-M P2(1)/c
_cod_database_code 4350231

loop_
_symmetry_equiv_pos_as_xyz
'x, y, z'
'-x, y+1/2, -z+1/2'
'-x, -y, -z'
'x, -y-1/2, z-1/2'

loop_
_atom_site_label
_atom_site_type_symbol
_atom_site_fract_x
_atom_site_fract_y
_atom_site_fract_z
_atom_site_U_iso_or_equiv
_atom_site_adp_type
_atom_site_occupancy
_atom_site_symmetry_multiplicity
_atom_site_calc_flag
_atom_site_refinement_flags
C3 C 1.0927(12) 0.7451(3) 0.2587(3) 0.0514(12) Uani 1 1 d .
H3 H 1.1394 0.7134 0.2039 0.062 Uiso 1 1 calc R
C2 C 1.1965(11) 0.8217(3) 0.2620(3) 0.0508(11) Uani 1 1 d .
H2 H 1.3211 0.8415 0.2131 0.061 Uiso 1 1 calc R
I1 I 0.34245(5) 0.945525(15) 0.623920(18) 0.03267(11) Uani 1 1 d .
Cu1 Cu 0.80568(13) 0.91719(4) 0.51974(5) 0.05496(19) Uani 1 1 d .
S1 S 0.6530(3) 0.72566(6) 0.50522(8) 0.0426(3) Uani 1 1 d .
N1 N 0.9325(7) 0.83960(18) 0.4134(2) 0.0345(7) Uani 1 1 d .
C6 C 0.7902(9) 0.5621(2) 0.4816(3) 0.0320(8) Uani 1 1 d .
C4 C 0.8604(8) 0.7622(2) 0.4056(3) 0.0318(8) Uani 1 1 d .
C8 C 0.8785(9) 0.5386(2) 0.5801(3) 0.0359(9) Uani 1 1 d .
H8 H 0.7972 0.5646 0.6347 0.043 Uiso 1 1 calc R
N2 N 0.9285(9) 0.71429(19) 0.3303(3) 0.0438(9) Uani 1 1 d .
C7 C 0.9136(9) 0.5229(2) 0.4011(3) 0.0359(9) Uani 1 1 d .
H7 H 0.8577 0.5377 0.3344 0.043 Uiso 1 1 calc R
C1 C 1.1072(9) 0.8681(3) 0.3414(3) 0.0422(9) Uani 1 1 d .
H1 H 1.1702 0.9208 0.3452 0.051 Uiso 1 1 calc R
C5 C 0.5548(9) 0.6258(2) 0.4616(4) 0.0421(10) Uani 1 1 d .
H5A H 0.3701 0.6098 0.4933 0.050 Uiso 1 1 calc R
H5B H 0.5065 0.6280 0.3887 0.050 Uiso 1 1 calc R

loop_
_atom_site_aniso_label
_atom_site_aniso_U_11
_atom_site_aniso_U_22
_atom_site_aniso_U_33
_atom_site_aniso_U_23
_atom_site_aniso_U_13
_atom_site_aniso_U_12
C3 0.081(3) 0.034(2) 0.039(2) -0.004(2) 0.010(2) 0.017(2)
C2 0.059(3) 0.043(3) 0.052(3) 0.003(2) 0.016(2) 0.011(2)
I1 0.03160(16) 0.02927(16) 0.03754(16) 0.00103(10) 0.00535(10) -0.00217(9)
Cu1 0.0467(3) 0.0528(4) 0.0663(4) -0.0268(3) 0.0111(3) 0.0018(3)
S1 0.0474(6) 0.0262(5) 0.0549(6) -0.0007(5) 0.0100(5) 0.0003(4)
N1 0.0313(17) 0.0225(16) 0.0495(18) -0.0074(14) 0.0006(14) -0.0011(13)
C6 0.0291(19) 0.0177(17) 0.049(2) 0.0046(15) -0.0028(16) -0.0077(14)
C4 0.0298(19) 0.0231(18) 0.0420(19) -0.0046(16) -0.0035(15) 0.0043(15)
C8 0.035(2) 0.024(2) 0.049(2) -0.0034(17) 0.0066(17) -0.0045(16)
N2 0.063(2) 0.0221(17) 0.0462(19) -0.0064(15) 0.0001(17) 0.0045(16)
C7 0.037(2) 0.030(2) 0.039(2) 0.0017(17) -0.0055(16) -0.0055(17)
C1 0.041(2) 0.030(2) 0.056(2) -0.0050(19) 0.0053(19) 0.0010(17)
C5 0.034(2) 0.025(2) 0.066(3) 0.0028(19) -0.0020(19) -0.0025(17)

loop_
_atom_type_symbol
_atom_type_description
_atom_type_scat_dispersion_real
_atom_type_scat_dispersion_imag
_atom_type_scat_source
C C 0.0033 0.0016 'International Tables Vol C Tables 4.2.6.8 and 6.1.1.4'
H H 0.0000 0.0000 'International Tables Vol C Tables 4.2.6.8 and 6.1.1.4'
N N 0.0061 0.0033 'International Tables Vol C Tables 4.2.6.8 and 6.1.1.4'
S S 0.1246 0.1234 'International Tables Vol C Tables 4.2.6.8 and 6.1.1.4'
Cu Cu 0.3201 1.2651 'International Tables Vol C Tables 4.2.6.8 and 6.1.1.4'
I I -0.4742 1.8119 'International Tables Vol C Tables 4.2.6.8 and 6.1.1.4'

loop_
_geom_angle_atom_site_label_1
_geom_angle_atom_site_label_2
_geom_angle_atom_site_label_3
_geom_angle
_geom_angle_site_symmetry_1
_geom_angle_site_symmetry_3
N2 C3 C2 122.7(4) . .
N2 C3 H3 118.6 . .
C2 C3 H3 118.6 . .
C3 C2 C1 116.8(4) . .
C3 C2 H2 121.6 . .
C1 C2 H2 121.6 . .
Cu1 I1 Cu1 112.99(2) . 1_455
Cu1 I1 Cu1 87.49(2) . 3_676
Cu1 I1 Cu1 70.74(2) 1_455 3_676
N1 Cu1 I1 138.75(9) . .
N1 Cu1 I1 101.52(9) . 1_655
I1 Cu1 I1 112.99(2) . 1_655
N1 Cu1 I1 96.92(10) . 3_676
I1 Cu1 I1 92.51(2) . 3_676
I1 Cu1 I1 109.26(2) 1_655 3_676
C4 S1 C5 102.32(19) . .
C1 N1 C4 115.8(3) . .
C1 N1 Cu1 116.7(3) . .
C4 N1 Cu1 127.5(3) . .
C7 C6 C8 118.6(4) . .
C7 C6 C5 120.1(4) . .
C8 C6 C5 121.2(4) . .
N2 C4 N1 125.9(4) . .
N2 C4 S1 119.6(3) . .
N1 C4 S1 114.5(3) . .
C6 C8 C7 121.5(4) . 3_766
C6 C8 H8 119.3 . .
C7 C8 H8 119.3 3_766 .
C3 N2 C4 116.6(4) . .
C6 C7 C8 120.0(4) . 3_766
C6 C7 H7 120.0 . .
C8 C7 H7 120.0 3_766 .
N1 C1 C2 122.0(4) . .
N1 C1 H1 119.0 . .
C2 C1 H1 119.0 . .
C6 C5 S1 117.3(3) . .
C6 C5 H5A 108.0 . .
S1 C5 H5A 108.0 . .
C6 C5 H5B 108.0 . .
S1 C5 H5B 108.0 . .
H5A C5 H5B 107.2 . .

loop_
_geom_bond_atom_site_label_1
_geom_bond_atom_site_label_2
_geom_bond_distance
_geom_bond_site_symmetry_2
C3 N2 1.325(6) .
C3 C2 1.368(7) .
C3 H3 0.9300 .
C2 C1 1.380(6) .
C2 H2 0.9300 .
I1 Cu1 2.5602(7) .
I1 Cu1 2.6939(7) 1_455
I1 Cu1 3.0338(8) 3_676
Cu1 N1 2.017(3) .
Cu1 I1 2.6939(7) 1_655
Cu1 I1 3.0338(8) 3_676
S1 C4 1.750(4) .
S1 C5 1.822(4) .
N1 C1 1.341(5) .
N1 C4 1.345(5) .
C6 C7 1.385(6) .
C6 C8 1.387(6) .
C6 C5 1.501(5) .
C4 N2 1.326(5) .
C8 C7 1.393(5) 3_766
C8 H8 0.9300 .
C7 C8 1.393(5) 3_766
C7 H7 0.9300 .
C1 H1 0.9300 .
C5 H5A 0.9700 .
C5 H5B 0.9700 .

loop_
_geom_torsion_atom_site_label_1
_geom_torsion_atom_site_label_2
_geom_torsion_atom_site_label_3
_geom_torsion_atom_site_label_4
_geom_torsion
_geom_torsion_site_symmetry_1
_geom_torsion_site_symmetry_4
N2 C3 C2 C1 -3.7(7) . .
Cu1 I1 Cu1 N1 -35.64(16) 1_455 .
Cu1 I1 Cu1 N1 -103.48(15) 3_676 .
Cu1 I1 Cu1 I1 180.0 1_455 1_655
Cu1 I1 Cu1 I1 112.16(3) 3_676 1_655
Cu1 I1 Cu1 I1 67.84(3) 1_455 3_676
Cu1 I1 Cu1 I1 0.0 3_676 3_676
I1 Cu1 N1 C1 144.0(2) . .
I1 Cu1 N1 C1 -69.2(3) 1_655 .
I1 Cu1 N1 C1 42.2(3) 3_676 .
I1 Cu1 N1 C4 -35.4(4) . .
I1 Cu1 N1 C4 111.4(3) 1_655 .
I1 Cu1 N1 C4 -137.3(3) 3_676 .
C1 N1 C4 N2 -4.9(6) . .
Cu1 N1 C4 N2 174.5(3) . .
C1 N1 C4 S1 176.1(3) . .
Cu1 N1 C4 S1 -4.4(4) . .
C5 S1 C4 N2 -6.2(4) . .
C5 S1 C4 N1 172.8(3) . .
C7 C6 C8 C7 0.0(6) . 3_766
C5 C6 C8 C7 177.0(4) . 3_766
C2 C3 N2 C4 1.8(7) . .
N1 C4 N2 C3 2.8(6) . .
S1 C4 N2 C3 -178.3(3) . .
C8 C6 C7 C8 0.0(6) . 3_766
C5 C6 C7 C8 -177.0(4) . 3_766
C4 N1 C1 C2 2.6(6) . .
Cu1 N1 C1 C2 -176.9(3) . .
C3 C2 C1 N1 1.4(7) . .
C7 C6 C5 S1 -117.6(4) . .
C8 C6 C5 S1 65.4(5) . .
C4 S1 C5 C6 83.6(4) . .
